data_4307536
loop_
_publ_author_name
'Julieta Gradinaru'
'Alessandra Forni'
'Vadim Druta'
'Francesca Tessore'
'Sandro Zecchin'
'Silvio Quici'
'Nicolae Garbalau'

_publ_contact_author_address
;    CNR - Istituto di Scienze e Tecnologie Molecolari
     Via Golgi 19
     I-20133 Milano
     Italy
;
_publ_contact_author_email a.forni@istm.cnr.it
_publ_contact_author_fax 39(2)50314300
_publ_contact_author_name 'Dr. Alessandra Forni'
_publ_contact_author_phone 39(2)50314273
_publ_section_title
;
Structural, Spectral, Electric-Field-Induced Second Harmonic, and
Theoretical Study of Ni(II), Cu(II), Zn(II), and VO(II) Complexes with
[N2O2] Unsymmetrical Schiff Bases of S-Methylisothiosemicarbazide
Derivatives
;
_journal_name_full 'Inorganic Chemistry'
_journal_page_first 884
_journal_page_last 895
_journal_paper_doi 10.1021/ic062035r
_journal_volume 46
_journal_year 2007
_chemical_formula_moiety 'C19 H17 Cu N3 O2 S'
_chemical_formula_sum 'C19 H17 Cu N3 O2 S'
_chemical_formula_weight 414.96
_chemical_name_systematic
; 
[8-(2'-oxyphenyl)-3-methyl-1-phenyl-6-thiomethyl-1-one-4,5,7-
triazaocta-1,3,5,7-tetraenato(-)-2'-olato(-)O,O',N4N7]copper(II)
;
_space_group_IT_number 61
_symmetry_cell_setting orthorhombic
_symmetry_space_group_name_Hall '-P 2ac 2ab'
_symmetry_space_group_name_H-M 'P b c a'
_atom_sites_solution_hydrogens geom
_atom_sites_solution_primary direct
_atom_sites_solution_secondary difmap
_audit_creation_method SHELXL-97
_cell_angle_alpha 90.00
_cell_angle_beta 90.00
_cell_angle_gamma 90.00
_cell_formula_units_Z 8
_cell_length_a 9.312(3)
_cell_length_b 18.545(17)
_cell_length_c 20.892(12)
_cell_measurement_reflns_used 76
_cell_measurement_temperature 293(2)
_cell_measurement_theta_max 27.5
_cell_measurement_theta_min 2.7
_cell_volume 3608(4)
_computing_cell_refinement 'MOSFLM version 6.11c (Leslie, 1992)'
_computing_data_collection 'Mar software'
_computing_data_reduction 'MOSFLM, SCALA (Evans, 1997)'
_computing_molecular_graphics 'ORTEP-3 for Windows (Farrugia, 1997)'
_computing_publication_material 'SHELXL-97,PARST (Nardelli, 1995)'
_computing_structure_refinement 'SHELXL-97 (Sheldrick, 1997)'
_computing_structure_solution 'SIR92 (Altomare et al.,1994)'
_diffrn_ambient_temperature 293(2)
_diffrn_measured_fraction_theta_full 0.857
_diffrn_measured_fraction_theta_max 0.857
_diffrn_measurement_device_type 'Mar345 Imaging Plate'
_diffrn_measurement_method '\f scans'
_diffrn_radiation_monochromator 'Si(111) and Si(220) double-crystal'
_diffrn_radiation_source 'NdBFe multipole wiggler'
_diffrn_radiation_type synchrotron
_diffrn_radiation_wavelength 0.80000
_diffrn_reflns_av_R_equivalents 0.031
_diffrn_reflns_av_sigmaI/netI 0.0321
_diffrn_reflns_limit_h_max 10
_diffrn_reflns_limit_h_min 0
_diffrn_reflns_limit_k_max 21
_diffrn_reflns_limit_k_min 0
_diffrn_reflns_limit_l_max 24
_diffrn_reflns_limit_l_min 0
_diffrn_reflns_number 19016
_diffrn_reflns_theta_full 27.50
_diffrn_reflns_theta_max 27.50
_diffrn_reflns_theta_min 2.71
_diffrn_standards_decay_% 0
_exptl_absorpt_coefficient_mu 1.345
_exptl_absorpt_correction_type none
_exptl_crystal_colour red
_exptl_crystal_density_diffrn 1.528
_exptl_crystal_density_method 'not measured'
_exptl_crystal_description prism
_exptl_crystal_F_000 1704
_exptl_crystal_size_max 0.30
_exptl_crystal_size_mid 0.02
_exptl_crystal_size_min 0.01
_refine_diff_density_max 0.325
_refine_diff_density_min -0.343
_refine_diff_density_rms 0.045
_refine_ls_extinction_method none
_refine_ls_goodness_of_fit_ref 1.092
_refine_ls_hydrogen_treatment noref
_refine_ls_matrix_type full
_refine_ls_number_parameters 235
_refine_ls_number_reflns 2815
_refine_ls_number_restraints 0
_refine_ls_restrained_S_all 1.092
_refine_ls_R_factor_all 0.0376
_refine_ls_R_factor_gt 0.0306
_refine_ls_shift/su_max 0.002
_refine_ls_shift/su_mean 0.000
_refine_ls_structure_factor_coef Fsqd
_refine_ls_weighting_details 'w=1/[\s^2^(Fo^2^)+(0.0389P)^2^+1.8674P] where P=(Fo^2^+2Fc^2^)/3'
_refine_ls_weighting_scheme calc
_refine_ls_wR_factor_gt 0.0831
_refine_ls_wR_factor_ref 0.0890
_reflns_number_gt 2391
_reflns_number_total 2815
_reflns_threshold_expression >2sigma(I)
_cod_data_source_file ic062035rsi20061024_043631_2.cif
_cod_data_source_block (I)
_cod_depositor_comments
;
The following automatic conversions were performed:
'_symmetry_cell_setting' value 'Orthorhombic' changed to 'orthorhombic'
according to '/home/saulius/struct/CIF-dictionaries/cif_core.dic'
dictionary named 'cif_core.dic' version 2.4.1 from 2010-06-29.

Automatic conversion script
Id: cif_fix_enum 1527 2010-12-29 10:47:43Z saulius 
;
_cod_database_code 4307536

loop_
_symmetry_equiv_pos_as_xyz
'x, y, z'
'-x+1/2, -y, z+1/2'
'x+1/2, -y+1/2, -z'
'-x, y+1/2, -z+1/2'
'-x, -y, -z'
'x-1/2, y, -z-1/2'
'-x-1/2, y-1/2, z'
'x, -y-1/2, z-1/2'

loop_
_atom_site_label
_atom_site_type_symbol
_atom_site_fract_x
_atom_site_fract_y
_atom_site_fract_z
_atom_site_U_iso_or_equiv
_atom_site_adp_type
_atom_site_occupancy
_atom_site_calc_flag
_atom_site_refinement_flags
_atom_site_disorder_assembly
_atom_site_disorder_group
Cu Cu 0.43465(3) 0.235140(15) 0.749138(14) 0.03709(14) Uani 1 d . . .
S S 0.32819(8) 0.28649(4) 0.54549(3) 0.0559(2) Uani 1 d . . .
O1 O 0.53305(19) 0.18348(9) 0.81511(8) 0.0431(4) Uani 1 d . . .
O2 O 0.33166(19) 0.29042(9) 0.81083(8) 0.0435(4) Uani 1 d . . .
N1 N 0.5375(2) 0.18769(10) 0.68132(10) 0.0379(5) Uani 1 d . . .
N2 N 0.4986(2) 0.20712(11) 0.61928(10) 0.0423(5) Uani 1 d . . .
N3 N 0.3398(2) 0.27975(10) 0.67617(10) 0.0382(5) Uani 1 d . . .
C1 C 0.3957(3) 0.25391(13) 0.61850(12) 0.0403(6) Uani 1 d . . .
C2 C 0.2334(3) 0.32588(12) 0.67925(12) 0.0409(6) Uani 1 d . . .
H2 H 0.1906 0.3398 0.6410 0.049 Uiso 1 calc R . .
C3 C 0.1789(3) 0.35606(13) 0.73655(13) 0.0393(6) Uani 1 d . . .
C4 C 0.2334(3) 0.33884(12) 0.79896(12) 0.0389(5) Uani 1 d . . .
C5 C 0.6318(3) 0.13514(11) 0.80624(12) 0.0379(5) Uani 1 d . . .
C6 C 0.6880(3) 0.11546(13) 0.74719(12) 0.0421(6) Uani 1 d . . .
H6 H 0.7640 0.0829 0.7476 0.050 Uiso 1 calc R . .
C7 C 0.6417(3) 0.13970(12) 0.68663(12) 0.0400(6) Uani 1 d . . .
C8 C 0.4104(4) 0.22517(18) 0.48966(15) 0.0682(9) Uani 1 d . . .
H8A H 0.3813 0.2374 0.4469 0.102 Uiso 1 calc R . .
H8B H 0.3807 0.1768 0.4992 0.102 Uiso 1 calc R . .
H8C H 0.5130 0.2286 0.4930 0.102 Uiso 1 calc R . .
C9 C 0.0681(3) 0.40843(13) 0.73077(14) 0.0459(6) Uani 1 d . . .
H9 H 0.0310 0.4185 0.6904 0.055 Uiso 1 calc R . .
C10 C 0.0147(3) 0.44420(13) 0.78239(15) 0.0514(7) Uani 1 d . . .
H10 H -0.0569 0.4787 0.7774 0.062 Uiso 1 calc R . .
C11 C 0.0687(3) 0.42833(14) 0.84276(15) 0.0547(7) Uani 1 d . . .
H11 H 0.0329 0.4527 0.8782 0.066 Uiso 1 calc R . .
C12 C 0.1740(3) 0.37740(14) 0.85100(14) 0.0501(7) Uani 1 d . . .
H12 H 0.2073 0.3679 0.8921 0.060 Uiso 1 calc R . .
C13 C 0.7122(3) 0.10918(16) 0.62797(15) 0.0587(8) Uani 1 d . . .
H13A H 0.6699 0.1303 0.5905 0.088 Uiso 1 calc R . .
H13B H 0.6987 0.0579 0.6270 0.088 Uiso 1 calc R . .
H13C H 0.8130 0.1199 0.6289 0.088 Uiso 1 calc R . .
C14 C 0.6802(3) 0.09764(12) 0.86604(13) 0.0405(6) Uani 1 d . . .
C15 C 0.6012(3) 0.10759(15) 0.92176(14) 0.0528(7) Uani 1 d . . .
H15 H 0.5248 0.1399 0.9216 0.063 Uiso 1 calc R . .
C16 C 0.6334(4) 0.07092(18) 0.97706(15) 0.0686(9) Uani 1 d . . .
H16 H 0.5776 0.0778 1.0135 0.082 Uiso 1 calc R . .
C17 C 0.7480(4) 0.02397(17) 0.97860(17) 0.0755(10) Uani 1 d . . .
H17 H 0.7702 -0.0010 1.0159 0.091 Uiso 1 calc R . .
C18 C 0.8293(4) 0.01452(17) 0.92435(18) 0.0742(10) Uani 1 d . . .
H18 H 0.9076 -0.0166 0.9253 0.089 Uiso 1 calc R . .
C19 C 0.7963(3) 0.05055(15) 0.86850(16) 0.0590(8) Uani 1 d . . .
H19 H 0.8522 0.0433 0.8322 0.071 Uiso 1 calc R . .

loop_
_atom_site_aniso_label
_atom_site_aniso_U_11
_atom_site_aniso_U_22
_atom_site_aniso_U_33
_atom_site_aniso_U_23
_atom_site_aniso_U_13
_atom_site_aniso_U_12
Cu 0.0399(2) 0.0361(2) 0.0353(2) -0.00051(11) 0.00193(12) 0.00479(11)
S 0.0626(5) 0.0661(4) 0.0390(4) 0.0054(3) -0.0037(3) 0.0103(3)
O1 0.0457(11) 0.0430(9) 0.0406(10) 0.0011(7) 0.0007(8) 0.0088(8)
O2 0.0479(11) 0.0426(9) 0.0401(10) -0.0009(8) 0.0016(8) 0.0106(8)
N1 0.0401(12) 0.0373(10) 0.0364(11) -0.0005(8) 0.0030(9) 0.0022(9)
N2 0.0454(13) 0.0439(11) 0.0376(12) -0.0013(9) 0.0017(9) 0.0021(9)
N3 0.0387(12) 0.0371(10) 0.0387(11) 0.0007(8) 0.0016(9) -0.0005(8)
C1 0.0446(15) 0.0405(12) 0.0360(14) 0.0005(10) 0.0000(11) -0.0046(11)
C2 0.0389(14) 0.0397(12) 0.0441(14) 0.0059(10) -0.0021(11) -0.0001(11)
C3 0.0382(15) 0.0319(12) 0.0477(15) 0.0019(10) 0.0035(11) -0.0006(10)
C4 0.0376(14) 0.0324(11) 0.0467(14) 0.0008(10) 0.0031(11) -0.0017(10)
C5 0.0364(14) 0.0318(11) 0.0456(14) 0.0004(10) -0.0011(11) -0.0041(10)
C6 0.0409(16) 0.0345(12) 0.0508(16) -0.0001(10) 0.0028(11) 0.0060(10)
C7 0.0391(14) 0.0369(12) 0.0439(14) -0.0043(10) 0.0054(11) -0.0019(10)
C8 0.090(3) 0.0739(19) 0.0407(17) -0.0040(14) 0.0022(16) 0.0037(17)
C9 0.0443(16) 0.0381(13) 0.0551(16) 0.0086(12) 0.0010(12) 0.0022(11)
C10 0.0476(17) 0.0358(12) 0.071(2) 0.0023(12) 0.0097(14) 0.0092(11)
C11 0.0604(19) 0.0449(14) 0.0587(19) -0.0076(13) 0.0116(14) 0.0084(12)
C12 0.0577(18) 0.0493(14) 0.0433(15) -0.0019(12) 0.0042(12) 0.0098(12)
C13 0.0563(19) 0.0692(18) 0.0506(17) -0.0064(14) 0.0098(13) 0.0194(14)
C14 0.0425(15) 0.0348(12) 0.0443(14) -0.0007(10) -0.0064(11) -0.0034(10)
C15 0.0531(17) 0.0605(16) 0.0449(16) -0.0039(13) -0.0080(13) 0.0030(13)
C16 0.077(2) 0.088(2) 0.0406(17) 0.0023(15) -0.0093(16) -0.0026(18)
C17 0.106(3) 0.0701(19) 0.050(2) 0.0136(16) -0.020(2) 0.002(2)
C18 0.095(3) 0.0584(19) 0.070(2) 0.0067(16) -0.019(2) 0.0261(17)
C19 0.073(2) 0.0490(15) 0.0551(18) 0.0026(13) -0.0020(15) 0.0156(14)

loop_
_atom_type_symbol
_atom_type_description
_atom_type_scat_dispersion_real
_atom_type_scat_dispersion_imag
_atom_type_scat_source
C C 0.0033 0.0016 'International Tables Vol C Tables 4.2.6.8 and 6.1.1.4'
H H 0.0000 0.0000 'International Tables Vol C Tables 4.2.6.8 and 6.1.1.4'
N N 0.0061 0.0033 'International Tables Vol C Tables 4.2.6.8 and 6.1.1.4'
O O 0.0106 0.0060 'International Tables Vol C Tables 4.2.6.8 and 6.1.1.4'
S S 0.1246 0.1234 'International Tables Vol C Tables 4.2.6.8 and 6.1.1.4'
Cu Cu 0.3201 1.2651 'International Tables Vol C Tables 4.2.6.8 and 6.1.1.4'

loop_
_geom_angle_atom_site_label_1
_geom_angle_atom_site_label_2
_geom_angle_atom_site_label_3
_geom_angle
_geom_angle_site_symmetry_1
_geom_angle_site_symmetry_3
_geom_angle_publ_flag
O2 Cu O1 91.33(8) . . ?
O2 Cu N1 174.23(8) . . ?
O1 Cu N1 93.62(9) . . ?
O2 Cu N3 94.16(9) . . ?
O1 Cu N3 174.18(8) . . ?
N1 Cu N3 81.00(9) . . ?
C1 S C8 101.13(15) . . ?
C5 O1 Cu 125.65(16) . . ?
C4 O2 Cu 126.46(16) . . ?
C7 N1 N2 116.32(19) . . ?
C7 N1 Cu 127.74(17) . . ?
N2 N1 Cu 115.93(15) . . ?
C1 N2 N1 112.2(2) . . ?
C2 N3 C1 123.2(2) . . ?
C2 N3 Cu 125.60(18) . . ?
C1 N3 Cu 111.12(16) . . ?
N2 C1 N3 119.7(2) . . ?
N2 C1 S 120.46(19) . . ?
N3 C1 S 119.82(19) . . ?
N3 C2 C3 124.8(2) . . ?
N3 C2 H2 117.6 . . ?
C3 C2 H2 117.6 . . ?
C2 C3 C9 117.3(2) . . ?
C2 C3 C4 123.6(2) . . ?
C9 C3 C4 119.1(2) . . ?
O2 C4 C12 118.4(2) . . ?
O2 C4 C3 125.0(2) . . ?
C12 C4 C3 116.6(2) . . ?
O1 C5 C6 125.1(2) . . ?
O1 C5 C14 114.5(2) . . ?
C6 C5 C14 120.3(2) . . ?
C5 C6 C7 126.7(2) . . ?
C5 C6 H6 116.6 . . ?
C7 C6 H6 116.6 . . ?
N1 C7 C6 121.0(2) . . ?
N1 C7 C13 120.4(2) . . ?
C6 C7 C13 118.6(2) . . ?
S C8 H8A 109.5 . . ?
S C8 H8B 109.5 . . ?
H8A C8 H8B 109.5 . . ?
S C8 H8C 109.5 . . ?
H8A C8 H8C 109.5 . . ?
H8B C8 H8C 109.5 . . ?
C10 C9 C3 122.1(3) . . ?
C10 C9 H9 119.0 . . ?
C3 C9 H9 119.0 . . ?
C9 C10 C11 118.9(3) . . ?
C9 C10 H10 120.5 . . ?
C11 C10 H10 120.5 . . ?
C12 C11 C10 121.2(3) . . ?
C12 C11 H11 119.4 . . ?
C10 C11 H11 119.4 . . ?
C11 C12 C4 122.1(3) . . ?
C11 C12 H12 119.0 . . ?
C4 C12 H12 119.0 . . ?
C7 C13 H13A 109.5 . . ?
C7 C13 H13B 109.5 . . ?
H13A C13 H13B 109.5 . . ?
C7 C13 H13C 109.5 . . ?
H13A C13 H13C 109.5 . . ?
H13B C13 H13C 109.5 . . ?
C15 C14 C19 117.6(3) . . ?
C15 C14 C5 118.5(2) . . ?
C19 C14 C5 123.8(3) . . ?
C16 C15 C14 121.6(3) . . ?
C16 C15 H15 119.2 . . ?
C14 C15 H15 119.2 . . ?
C15 C16 C17 120.1(3) . . ?
C15 C16 H16 120.0 . . ?
C17 C16 H16 120.0 . . ?
C18 C17 C16 119.2(3) . . ?
C18 C17 H17 120.4 . . ?
C16 C17 H17 120.4 . . ?
C17 C18 C19 120.9(3) . . ?
C17 C18 H18 119.6 . . ?
C19 C18 H18 119.6 . . ?
C18 C19 C14 120.6(3) . . ?
C18 C19 H19 119.7 . . ?
C14 C19 H19 119.7 . . ?

loop_
_geom_bond_atom_site_label_1
_geom_bond_atom_site_label_2
_geom_bond_distance
_geom_bond_site_symmetry_2
_geom_bond_publ_flag
Cu O2 1.9058(18) . ?
Cu O1 1.9123(18) . ?
Cu N1 1.923(2) . ?
Cu N3 1.947(2) . ?
S C1 1.757(3) . ?
S C8 1.800(3) . ?
O1 C5 1.298(3) . ?
O2 C4 1.306(3) . ?
N1 C7 1.321(3) . ?
N1 N2 1.393(3) . ?
N2 C1 1.293(3) . ?
N3 C2 1.310(3) . ?
N3 C1 1.397(3) . ?
C2 C3 1.416(4) . ?
C2 H2 0.9300 . ?
C3 C9 1.422(3) . ?
C3 C4 1.435(4) . ?
C4 C12 1.414(4) . ?
C5 C6 1.389(4) . ?
C5 C14 1.499(3) . ?
C6 C7 1.410(4) . ?
C6 H6 0.9300 . ?
C7 C13 1.501(4) . ?
C8 H8A 0.9600 . ?
C8 H8B 0.9600 . ?
C8 H8C 0.9600 . ?
C9 C10 1.360(4) . ?
C9 H9 0.9300 . ?
C10 C11 1.389(4) . ?
C10 H10 0.9300 . ?
C11 C12 1.372(4) . ?
C11 H11 0.9300 . ?
C12 H12 0.9300 . ?
C13 H13A 0.9600 . ?
C13 H13B 0.9600 . ?
C13 H13C 0.9600 . ?
C14 C15 1.389(4) . ?
C14 C19 1.391(4) . ?
C15 C16 1.374(4) . ?
C15 H15 0.9300 . ?
C16 C17 1.378(5) . ?
C16 H16 0.9300 . ?
C17 C18 1.374(5) . ?
C17 H17 0.9300 . ?
C18 C19 1.379(5) . ?
C18 H18 0.9300 . ?
C19 H19 0.9300 . ?
